data_7210343
loop_
_publ_author_name
'Hu, Dong-Hua'
'Sun, Chun-Yi'
'Liu, Fu-Hong'
'Qin, Chao'
'Wang, Xin-Long'
'Su, Zhong-Min'

_publ_section_title
;
 A series of coordination complexes based on unsymmetrical
 multicarboxylate ligands: syntheses, structures and properties
;
_journal_issue 34
_journal_name_full CrystEngComm
_journal_page_first 6769
_journal_paper_doi 10.1039/c3ce40782a
_journal_volume 15
_journal_year 2013
_chemical_formula_sum 'C30 H34 Cd3 N2 O16'
_chemical_formula_weight 1015.79
_chemical_name_systematic
; 
 ? 
;
_space_group_IT_number 15
_symmetry_cell_setting monoclinic
_symmetry_space_group_name_Hall '-C 2yc'
_symmetry_space_group_name_H-M 'C 1 2/c 1'
_atom_sites_solution_hydrogens geom
_atom_sites_solution_primary direct
_atom_sites_solution_secondary difmap
_audit_creation_method SHELXL-97
_cell_angle_alpha 90.000(5)
_cell_angle_beta 120.883(5)
_cell_angle_gamma 90.000(5)
_cell_formula_units_Z 4
_cell_length_a 27.652(5)
_cell_length_b 7.178(5)
_cell_length_c 20.457(5)
_cell_measurement_reflns_used 8363
_cell_measurement_temperature 296(2)
_cell_measurement_theta_max 24.98
_cell_measurement_theta_min 1.72
_cell_volume 3485(3)
_computing_cell_refinement 'SAINT (Bruker, 1999)'
_computing_data_collection 'SMART (Bruker, 1997)'
_computing_data_reduction SAINT
_computing_molecular_graphics 'SHELXTL-PLUS (Sheldrick, 1990)'
_computing_publication_material SHELXL-97
_computing_structure_refinement 'SHELXL-97 (Sheldrick, 1997)'
_computing_structure_solution 'SHELXS-97 (Sheldrick, 1997)'
_diffrn_ambient_temperature 296(2)
_diffrn_measured_fraction_theta_full 0.997
_diffrn_measured_fraction_theta_max 0.997
_diffrn_measurement_device_type 'Bruker APEX CCD area-detector'
_diffrn_measurement_method '\w scans'
_diffrn_radiation_monochromator graphite
_diffrn_radiation_source 'fine-focus sealed tube'
_diffrn_radiation_type MoK\a
_diffrn_radiation_wavelength 0.71073
_diffrn_reflns_av_R_equivalents 0.0311
_diffrn_reflns_av_sigmaI/netI 0.0371
_diffrn_reflns_limit_h_max 27
_diffrn_reflns_limit_h_min -32
_diffrn_reflns_limit_k_max 6
_diffrn_reflns_limit_k_min -8
_diffrn_reflns_limit_l_max 22
_diffrn_reflns_limit_l_min -24
_diffrn_reflns_number 8363
_diffrn_reflns_theta_full 24.98
_diffrn_reflns_theta_max 24.98
_diffrn_reflns_theta_min 1.72
_exptl_absorpt_coefficient_mu 1.890
_exptl_absorpt_correction_T_max 0.6494
_exptl_absorpt_correction_T_min 0.6294
_exptl_absorpt_correction_type multi-scan
_exptl_absorpt_process_details 'SADABS (Sheldrick, 1996)'
_exptl_crystal_colour colorless
_exptl_crystal_density_diffrn 1.936
_exptl_crystal_density_method 'not measured'
_exptl_crystal_description block
_exptl_crystal_F_000 2000
_exptl_crystal_size_max 0.27
_exptl_crystal_size_mid 0.25
_exptl_crystal_size_min 0.25
_refine_diff_density_max 1.085
_refine_diff_density_min -0.947
_refine_diff_density_rms 0.098
_refine_ls_extinction_coef 0.00019(3)
_refine_ls_extinction_expression Fc^*^=kFc[1+0.001xFc^2^\l^3^/sin(2\q)]^-1/4^
_refine_ls_extinction_method SHELXL
_refine_ls_goodness_of_fit_ref 1.079
_refine_ls_hydrogen_treatment constr
_refine_ls_matrix_type full
_refine_ls_number_parameters 233
_refine_ls_number_reflns 3057
_refine_ls_number_restraints 4
_refine_ls_restrained_S_all 1.078
_refine_ls_R_factor_all 0.0410
_refine_ls_R_factor_gt 0.0340
_refine_ls_shift/su_max 0.001
_refine_ls_shift/su_mean 0.000
_refine_ls_structure_factor_coef Fsqd
_refine_ls_weighting_details 'calc w=1/[\s^2^(Fo^2^)+(0.0069P)^2^+25.1635P] where P=(Fo^2^+2Fc^2^)/3'
_refine_ls_weighting_scheme calc
_refine_ls_wR_factor_gt 0.0647
_refine_ls_wR_factor_ref 0.0670
_reflns_number_gt 2703
_reflns_number_total 3057
_reflns_threshold_expression >2sigma(I)
_cod_data_source_file c3ce40782a.txt
_cod_data_source_block www
_cod_depositor_comments
;
The following automatic conversions were performed:

'_symmetry_cell_setting' value 'Monoclinic' changed to 'monoclinic'
according to /home/saulius/struct/CIF-dictionaries/cif_core.dic
dictionary named 'cif_core.dic' version 2.4.2 from 2011-04-26.

Automatic conversion script
Id: cif_fix_values 1891 2012-01-12 08:04:46Z andrius 
;
_cod_original_sg_symbol_H-M C2/c
_cod_database_code 7210343

loop_
_symmetry_equiv_pos_as_xyz
'x, y, z'
'-x, y, -z+1/2'
'x+1/2, y+1/2, z'
'-x+1/2, y+1/2, -z+1/2'
'-x, -y, -z'
'x, -y, z-1/2'
'-x+1/2, -y+1/2, -z'
'x+1/2, -y+1/2, z-1/2'

loop_
_atom_site_label
_atom_site_type_symbol
_atom_site_fract_x
_atom_site_fract_y
_atom_site_fract_z
_atom_site_U_iso_or_equiv
_atom_site_adp_type
_atom_site_occupancy
_atom_site_symmetry_multiplicity
_atom_site_calc_flag
_atom_site_refinement_flags
C1 C 0.0824(2) -0.1605(7) 0.8597(3) 0.0284(11) Uani 1 1 d .
C2 C 0.1170(2) -0.3051(7) 0.8612(3) 0.0351(12) Uani 1 1 d .
H2A H 0.1198 -0.4147 0.8871 0.042 Uiso 1 1 calc R
C3 C 0.1466(2) -0.2862(7) 0.8246(3) 0.0351(12) Uani 1 1 d .
H3A H 0.1694 -0.3830 0.8258 0.042 Uiso 1 1 calc R
C4 C 0.14262(19) -0.1242(7) 0.7860(3) 0.0291(11) Uani 1 1 d .
C5 C 0.1078(2) 0.0191(7) 0.7822(3) 0.0371(12) Uani 1 1 d .
H5A H 0.1040 0.1272 0.7549 0.045 Uiso 1 1 calc R
C6 C 0.0785(2) -0.0027(7) 0.8203(3) 0.0364(12) Uani 1 1 d .
H6A H 0.0555 0.0938 0.8188 0.044 Uiso 1 1 calc R
C7 C 0.0529(2) -0.1814(7) 0.9037(3) 0.0324(12) Uani 1 1 d .
C8 C 0.17966(19) 0.0392(7) 0.7171(3) 0.0306(11) Uani 1 1 d .
H8A H 0.1871 0.1454 0.7511 0.037 Uiso 1 1 calc R
C9 C 0.2307(2) 0.0075(8) 0.7091(3) 0.0436(14) Uani 1 1 d .
H9A H 0.2630 -0.0184 0.7583 0.065 Uiso 1 1 calc R
H9B H 0.2376 0.1171 0.6883 0.065 Uiso 1 1 calc R
H9C H 0.2237 -0.0963 0.6758 0.065 Uiso 1 1 calc R
C10 C 0.1279(2) 0.0811(7) 0.6403(3) 0.0318(12) Uani 1 1 d .
C11 C 0.1923(2) 0.4906(8) 0.5590(4) 0.0511(16) Uani 1 1 d .
H11A H 0.1970 0.3769 0.5834 0.061 Uiso 1 1 calc R
C12 C 0.2338(2) 0.5494(8) 0.5443(4) 0.0518(17) Uani 1 1 d .
H12A H 0.2651 0.4745 0.5585 0.062 Uiso 1 1 calc R
C13 C 0.22878(19) 0.7170(7) 0.5092(3) 0.0313(12) Uani 1 1 d .
C14 C 0.1818(2) 0.8201(8) 0.4917(4) 0.0460(15) Uani 1 1 d .
H14A H 0.1767 0.9364 0.4690 0.055 Uiso 1 1 calc R
C15 C 0.1419(2) 0.7522(8) 0.5074(4) 0.0473(16) Uani 1 1 d .
H15A H 0.1105 0.8252 0.4946 0.057 Uiso 1 1 calc R
N1 N 0.14636(17) 0.5890(6) 0.5398(2) 0.0354(10) Uani 1 1 d .
O1 O 0.03618(16) -0.0384(5) 0.9208(2) 0.0414(9) Uani 1 1 d .
O2 O 0.04699(16) -0.3460(5) 0.9212(2) 0.0427(9) Uani 1 1 d .
O3 O 0.17483(14) -0.1251(5) 0.75245(19) 0.0336(8) Uani 1 1 d .
O4 O 0.08878(14) -0.0341(5) 0.61134(19) 0.0377(9) Uani 1 1 d .
O5 O 0.13028(16) 0.2315(6) 0.6119(3) 0.0655(14) Uani 1 1 d .
O6 O -0.00659(12) 0.3026(4) 0.52626(17) 0.0232(7) Uani 1 1 d .
H5 H 0.0028 0.2852 0.5724 0.028 Uiso 1 1 d R
O1W O 0.0841(2) 0.5976(6) 0.6484(2) 0.0712(15) Uani 1 1 d D
H1 H 0.0907 0.7138 0.6552 0.085 Uiso 1 1 d RD
H2 H 0.0483 0.5980 0.6255 0.085 Uiso 1 1 d RD
Cd1 Cd 0.0000 0.0000 0.5000 0.02384(14) Uani 1 2 d S
Cd2 Cd 0.068820(14) 0.45802(5) 0.53880(2) 0.02478(12) Uani 1 1 d .
O2W O -0.0129(2) -0.5972(8) 0.8096(3) 0.1005(19) Uani 1 1 d D
H3 H 0.0155 -0.5472 0.8476 0.121 Uiso 1 1 d RD
H4 H -0.0170 -0.5700 0.7667 0.121 Uiso 1 1 d RD

loop_
_atom_site_aniso_label
_atom_site_aniso_U_11
_atom_site_aniso_U_22
_atom_site_aniso_U_33
_atom_site_aniso_U_23
_atom_site_aniso_U_13
_atom_site_aniso_U_12
C1 0.027(3) 0.037(3) 0.024(3) 0.001(2) 0.015(2) -0.001(2)
C2 0.044(3) 0.035(3) 0.038(3) 0.008(2) 0.029(3) 0.003(2)
C3 0.037(3) 0.036(3) 0.043(3) 0.009(2) 0.028(3) 0.012(2)
C4 0.022(3) 0.041(3) 0.027(3) 0.000(2) 0.014(2) -0.002(2)
C5 0.045(3) 0.035(3) 0.041(3) 0.013(2) 0.028(3) 0.007(2)
C6 0.039(3) 0.041(3) 0.039(3) 0.002(3) 0.027(3) 0.007(2)
C7 0.033(3) 0.041(3) 0.029(3) -0.003(2) 0.020(2) -0.004(2)
C8 0.030(3) 0.030(3) 0.038(3) 0.002(2) 0.022(2) -0.006(2)
C9 0.029(3) 0.056(4) 0.051(3) 0.017(3) 0.024(3) -0.001(3)
C10 0.027(3) 0.037(3) 0.041(3) 0.010(2) 0.025(2) 0.005(2)
C11 0.039(3) 0.049(4) 0.075(4) 0.030(3) 0.036(3) 0.007(3)
C12 0.027(3) 0.057(4) 0.078(4) 0.042(3) 0.032(3) 0.018(3)
C13 0.019(3) 0.040(3) 0.033(3) 0.010(2) 0.013(2) 0.001(2)
C14 0.038(3) 0.038(3) 0.073(4) 0.018(3) 0.037(3) 0.005(3)
C15 0.034(3) 0.039(3) 0.082(5) 0.016(3) 0.039(3) 0.007(3)
N1 0.028(2) 0.044(3) 0.041(3) 0.010(2) 0.023(2) -0.001(2)
O1 0.058(3) 0.037(2) 0.053(2) -0.0068(18) 0.045(2) -0.0040(18)
O2 0.064(3) 0.036(2) 0.049(2) -0.0014(18) 0.044(2) -0.0077(18)
O3 0.034(2) 0.036(2) 0.040(2) 0.0120(16) 0.0259(17) 0.0075(15)
O4 0.033(2) 0.039(2) 0.035(2) 0.0022(17) 0.0132(17) -0.0016(17)
O5 0.034(2) 0.067(3) 0.091(4) 0.054(3) 0.030(2) 0.012(2)
O6 0.0248(18) 0.0225(16) 0.0274(17) 0.0000(13) 0.0171(15) -0.0027(13)
O1W 0.108(4) 0.067(3) 0.047(3) -0.027(2) 0.045(3) -0.050(3)
Cd1 0.0277(3) 0.0181(2) 0.0314(3) -0.0025(2) 0.0192(2) -0.00182(19)
Cd2 0.0241(2) 0.02328(19) 0.0331(2) 0.00134(15) 0.01911(16) -0.00222(14)
O2W 0.116(5) 0.086(4) 0.086(4) -0.012(3) 0.042(4) -0.025(4)

loop_
_atom_type_symbol
_atom_type_description
_atom_type_scat_dispersion_real
_atom_type_scat_dispersion_imag
_atom_type_scat_source
C C 0.0033 0.0016 'International Tables Vol C Tables 4.2.6.8 and 6.1.1.4'
H H 0.0000 0.0000 'International Tables Vol C Tables 4.2.6.8 and 6.1.1.4'
N N 0.0061 0.0033 'International Tables Vol C Tables 4.2.6.8 and 6.1.1.4'
O O 0.0106 0.0060 'International Tables Vol C Tables 4.2.6.8 and 6.1.1.4'
Cd Cd -0.8075 1.2024 'International Tables Vol C Tables 4.2.6.8 and 6.1.1.4'

loop_
_geom_angle_atom_site_label_1
_geom_angle_atom_site_label_2
_geom_angle_atom_site_label_3
_geom_angle
_geom_angle_site_symmetry_1
_geom_angle_site_symmetry_3
C6 C1 C2 118.3(4) . .
C6 C1 C7 122.4(5) . .
C2 C1 C7 119.2(4) . .
C3 C2 C1 120.5(5) . .
C3 C2 H2A 119.8 . .
C1 C2 H2A 119.8 . .
C2 C3 C4 120.1(5) . .
C2 C3 H3A 119.9 . .
C4 C3 H3A 119.9 . .
O3 C4 C3 113.6(4) . .
O3 C4 C5 125.9(4) . .
C3 C4 C5 120.5(4) . .
C4 C5 C6 118.3(5) . .
C4 C5 H5A 120.9 . .
C6 C5 H5A 120.9 . .
C1 C6 C5 122.2(5) . .
C1 C6 H6A 118.9 . .
C5 C6 H6A 118.9 . .
O1 C7 O2 124.6(4) . .
O1 C7 C1 118.6(5) . .
O2 C7 C1 116.8(4) . .
O3 C8 C10 113.9(4) . .
O3 C8 C9 105.3(4) . .
C10 C8 C9 110.8(4) . .
O3 C8 H8A 108.9 . .
C10 C8 H8A 108.9 . .
C9 C8 H8A 108.9 . .
C8 C9 H9A 109.5 . .
C8 C9 H9B 109.5 . .
H9A C9 H9B 109.5 . .
C8 C9 H9C 109.5 . .
H9A C9 H9C 109.5 . .
H9B C9 H9C 109.5 . .
O4 C10 O5 126.6(5) . .
O4 C10 C8 119.3(4) . .
O5 C10 C8 114.0(5) . .
N1 C11 C12 123.0(5) . .
N1 C11 H11A 118.5 . .
C12 C11 H11A 118.5 . .
C13 C12 C11 120.5(5) . .
C13 C12 H12A 119.8 . .
C11 C12 H12A 119.8 . .
C12 C13 C14 115.9(5) . .
C12 C13 C13 122.3(6) . 7_566
C14 C13 C13 121.9(6) . 7_566
C13 C14 C15 120.6(5) . .
C13 C14 H14A 119.7 . .
C15 C14 H14A 119.7 . .
N1 C15 C14 123.3(5) . .
N1 C15 H15A 118.4 . .
C14 C15 H15A 118.4 . .
C15 N1 C11 116.8(4) . .
C15 N1 Cd2 120.4(3) . .
C11 N1 Cd2 121.6(4) . .
C7 O1 Cd1 130.5(3) . 2_556
C7 O2 Cd2 128.1(3) . 6_556
C4 O3 C8 120.2(4) . .
C10 O4 Cd1 127.8(3) . .
C10 O5 Cd2 136.6(3) . .
Cd2 O6 Cd1 108.55(12) . .
Cd2 O6 Cd2 93.97(11) . 5_566
Cd1 O6 Cd2 134.67(14) . 5_566
Cd2 O6 H5 102.0 . .
Cd1 O6 H5 96.1 . .
Cd2 O6 H5 117.5 5_566 .
Cd2 O1W H1 120.3 . .
Cd2 O1W H2 83.3 . .
H1 O1W H2 100.3 . .
O6 Cd1 O6 180.00(17) 5_556 .
O6 Cd1 O1 80.34(12) 5_556 6
O6 Cd1 O1 99.66(12) . 6
O6 Cd1 O1 99.66(12) 5_556 2_556
O6 Cd1 O1 80.34(12) . 2_556
O1 Cd1 O1 180.00(13) 6 2_556
O6 Cd1 O4 87.65(12) 5_556 .
O6 Cd1 O4 92.35(12) . .
O1 Cd1 O4 94.53(13) 6 .
O1 Cd1 O4 85.47(13) 2_556 .
O6 Cd1 O4 92.35(12) 5_556 5_556
O6 Cd1 O4 87.65(12) . 5_556
O1 Cd1 O4 85.47(13) 6 5_556
O1 Cd1 O4 94.53(13) 2_556 5_556
O4 Cd1 O4 180.00(16) . 5_556
O6 Cd2 O5 93.24(12) . .
O6 Cd2 O1W 91.28(13) . .
O5 Cd2 O1W 88.24(19) . .
O6 Cd2 O2 88.69(12) . 6
O5 Cd2 O2 98.27(16) . 6
O1W Cd2 O2 173.48(16) . 6
O6 Cd2 O6 86.03(11) . 5_566
O5 Cd2 O6 175.13(15) . 5_566
O1W Cd2 O6 86.96(15) . 5_566
O2 Cd2 O6 86.53(12) 6 5_566
O6 Cd2 N1 172.12(14) . .
O5 Cd2 N1 84.76(14) . .
O1W Cd2 N1 96.27(16) . .
O2 Cd2 N1 84.06(14) 6 .
O6 Cd2 N1 96.59(13) 5_566 .
O6 Cd2 Cd2 43.59(8) . 5_566
O5 Cd2 Cd2 136.63(10) . 5_566
O1W Cd2 Cd2 88.77(13) . 5_566
O2 Cd2 Cd2 86.72(9) 6 5_566
O6 Cd2 Cd2 42.44(7) 5_566 5_566
N1 Cd2 Cd2 138.54(11) . 5_566
H3 O2W H4 114.6 . .

loop_
_geom_bond_atom_site_label_1
_geom_bond_atom_site_label_2
_geom_bond_distance
_geom_bond_site_symmetry_2
C1 C6 1.363(7) .
C1 C2 1.400(7) .
C1 C7 1.502(6) .
C2 C3 1.370(7) .
C2 H2A 0.9300 .
C3 C4 1.378(7) .
C3 H3A 0.9300 .
C4 O3 1.375(5) .
C4 C5 1.384(7) .
C5 C6 1.389(7) .
C5 H5A 0.9300 .
C6 H6A 0.9300 .
C7 O1 1.247(6) .
C7 O2 1.269(6) .
C8 O3 1.425(5) .
C8 C10 1.516(7) .
C8 C9 1.518(7) .
C8 H8A 0.9800 .
C9 H9A 0.9600 .
C9 H9B 0.9600 .
C9 H9C 0.9600 .
C10 O4 1.243(6) .
C10 O5 1.245(6) .
C11 N1 1.324(7) .
C11 C12 1.392(7) .
C11 H11A 0.9300 .
C12 C13 1.372(7) .
C12 H12A 0.9300 .
C13 C14 1.373(7) .
C13 C13 1.481(9) 7_566
C14 C15 1.386(7) .
C14 H14A 0.9300 .
C15 N1 1.320(7) .
C15 H15A 0.9300 .
N1 Cd2 2.332(4) .
O1 Cd1 2.317(3) 2_556
O2 Cd2 2.303(4) 6_556
O4 Cd1 2.352(3) .
O5 Cd2 2.271(4) .
O6 Cd2 2.261(3) .
O6 Cd1 2.267(3) .
O6 Cd2 2.310(3) 5_566
O6 H5 0.8500 .
O1W Cd2 2.290(4) .
O1W H1 0.8500 .
O1W H2 0.8500 .
Cd1 O6 2.267(3) 5_556
Cd1 O1 2.317(3) 6
Cd1 O1 2.317(3) 2_556
Cd1 O4 2.352(3) 5_556
Cd2 O2 2.303(4) 6
Cd2 O6 2.310(3) 5_566
Cd2 Cd2 3.3416(9) 5_566
O2W H3 0.8499 .
O2W H4 0.8500 .
